data_7127854
loop_
_publ_author_name
'Song, Wei-Chao'
'Geng, Chen-Chen'
'Li, Sheng-Yang'
'Liang, Ling'
'Wang, Xiu-Guang'
'Yang, En-Cui'
'Zhao, Xiao-Jun'

_publ_section_title
;
 Photo-oligomerization by shifting the coordination site in a luminescent
 coordination polymer.
;
_journal_issue 17
_journal_name_full 'Chemical communications (Cambridge, England)'
_journal_page_first 2148
_journal_page_last 2151
_journal_paper_doi 10.1039/d0cc08021g
_journal_volume 57
_journal_year 2021
_chemical_formula_sum 'C26 H18 N4 O4 Zn'
_chemical_formula_weight 515.81
_space_group_crystal_system triclinic
_space_group_IT_number 2
_space_group_name_Hall '-P 1'
_space_group_name_H-M_alt 'P -1'
_atom_sites_solution_hydrogens geom
_audit_creation_method SHELXL-2013
_audit_update_record
;
2019-03-08 deposited with the CCDC.	2021-01-21 downloaded from the CCDC.
;
_cell_angle_alpha 88.0480(10)
_cell_angle_beta 79.5450(10)
_cell_angle_gamma 76.4250(10)
_cell_formula_units_Z 2
_cell_length_a 7.7964(3)
_cell_length_b 10.0946(4)
_cell_length_c 14.0983(6)
_cell_measurement_reflns_used 5384
_cell_measurement_temperature 173(2)
_cell_measurement_theta_max 28.24
_cell_measurement_theta_min 2.53
_cell_volume 1060.61(7)
_computing_cell_refinement 'Bruker SMART'
_computing_data_collection 'Bruker SMART'
_computing_data_reduction 'Bruker SAINT'
_computing_molecular_graphics 'Bruker SHELXTL'
_computing_publication_material 'Bruker SHELXTL'
_computing_structure_refinement 'SHELXL-2013 (Sheldrick, 2013)'
_computing_structure_solution 'Bruker SHELXTL'
_diffrn_ambient_temperature 173(2)
_diffrn_measured_fraction_theta_full 0.998
_diffrn_measured_fraction_theta_max 0.993
_diffrn_measurement_device_type 'CCD area detector'
_diffrn_measurement_method 'phi and omega scans'
_diffrn_radiation_type MoK\a
_diffrn_radiation_wavelength 0.71073
_diffrn_reflns_av_R_equivalents 0.0151
_diffrn_reflns_av_unetI/netI 0.0269
_diffrn_reflns_Laue_measured_fraction_full 0.998
_diffrn_reflns_Laue_measured_fraction_max 0.993
_diffrn_reflns_limit_h_max 10
_diffrn_reflns_limit_h_min -10
_diffrn_reflns_limit_k_max 13
_diffrn_reflns_limit_k_min -13
_diffrn_reflns_limit_l_max 15
_diffrn_reflns_limit_l_min -18
_diffrn_reflns_number 7934
_diffrn_reflns_point_group_measured_fraction_full 0.998
_diffrn_reflns_point_group_measured_fraction_max 0.993
_diffrn_reflns_theta_full 25.242
_diffrn_reflns_theta_max 28.269
_diffrn_reflns_theta_min 2.076
_exptl_absorpt_coefficient_mu 1.203
_exptl_absorpt_correction_type multi-scan
_exptl_absorpt_process_details SADABS
_exptl_crystal_colour YELLOW
_exptl_crystal_density_diffrn 1.615
_exptl_crystal_density_meas ?
_exptl_crystal_description BLOCK
_exptl_crystal_F_000 528
_exptl_crystal_size_max 0.280
_exptl_crystal_size_mid 0.200
_exptl_crystal_size_min 0.180
_exptl_transmission_factor_max 0.813
_exptl_transmission_factor_min 0.729
_refine_diff_density_max 0.491
_refine_diff_density_min -0.290
_refine_diff_density_rms 0.065
_refine_ls_extinction_method none
_refine_ls_goodness_of_fit_ref 1.055
_refine_ls_hydrogen_treatment constr
_refine_ls_matrix_type full
_refine_ls_number_parameters 316
_refine_ls_number_reflns 5225
_refine_ls_number_restraints 0
_refine_ls_restrained_S_all 1.055
_refine_ls_R_factor_all 0.0289
_refine_ls_R_factor_gt 0.0266
_refine_ls_shift/su_max 0.001
_refine_ls_shift/su_mean 0.000
_refine_ls_structure_factor_coef Fsqd
_refine_ls_weighting_details
; 
 w=1/[\s^2^(Fo^2^)+(0.0303P)^2^+0.7996P] 
 where P=(Fo^2^+2Fc^2^)/3 
;
_refine_ls_weighting_scheme calc
_refine_ls_wR_factor_gt 0.0687
_refine_ls_wR_factor_ref 0.0699
_reflns_Friedel_coverage 0.000
_reflns_number_gt 4879
_reflns_number_total 5225
_reflns_threshold_expression 'I > 2\s(I)'
_cod_data_source_file d0cc08021g2.cif
_cod_data_source_block 1
_cod_depositor_comments
;
The following automatic conversions were performed:

data item '_exptl_absorpt_correction_type' value 'MULTI-SCAN' was
changed to 'multi-scan' in accordance with the
/home/data/users/saulius/crontab/automatic-downloads/rss-feeds/RSC/lib/dictionaries/cif_core.dic
dictionary named 'cif_core.dic' version 2.4.2 last updated on
2011-04-26.

data item '_exptl_crystal_density_meas' value 'NONE' was changed to
'?' -- the value is perceived as not measured.

Automatic conversion script
Id: cif_fix_values 7556 2019-12-06 15:28:31Z antanas 

 Adding full bibliography for 7127854--7127855.cif.
;
_cod_database_code 7127854
_shelx_space_group_comment
; 
The symmetry employed for this shelxl refinement is uniquely defined 
by the following loop, which should always be used as a source of 
symmetry information in preference to the above space-group names. 
They are only intended as comments. 
;
_shelx_estimated_absorpt_t_min 0.729
_shelx_estimated_absorpt_t_max 0.813
_shelxl_version_number 2013-2

loop_
_space_group_symop_operation_xyz
'x, y, z'
'-x, -y, -z'

loop_
_atom_site_label
_atom_site_type_symbol
_atom_site_fract_x
_atom_site_fract_y
_atom_site_fract_z
_atom_site_U_iso_or_equiv
_atom_site_adp_type
_atom_site_occupancy
_atom_site_site_symmetry_order
_atom_site_calc_flag
_atom_site_refinement_flags_posn
_atom_site_refinement_flags_adp
_atom_site_refinement_flags_occupancy
_atom_site_disorder_assembly
_atom_site_disorder_group
Zn1 Zn 0.83747(2) 0.36526(2) 0.04978(2) 0.00896(6) Uani 1 1 d . . . . .
O1 O 0.69895(14) 0.56014(10) 0.07845(8) 0.0119(2) Uani 1 1 d . . . . .
O2 O 0.88966(14) 0.65836(11) -0.02034(8) 0.0120(2) Uani 1 1 d . . . . .
O3 O 0.85929(14) 1.14886(11) 0.04418(8) 0.0145(2) Uani 1 1 d . . . . .
O4 O 0.59432(15) 1.28352(11) 0.09527(8) 0.0153(2) Uani 1 1 d . . . . .
N1 N 0.87748(17) 0.35205(13) 0.19973(9) 0.0125(2) Uani 1 1 d . . . . .
N2 N 0.9453(2) 0.33846(15) 0.38875(10) 0.0206(3) Uani 1 1 d . . . . .
N3 N -0.17042(16) 1.37363(13) 0.89702(9) 0.0114(2) Uani 1 1 d . . . . .
N4 N -0.1830(2) 1.39302(15) 0.69990(10) 0.0188(3) Uani 1 1 d . . . . .
C1 C 0.9994(2) 0.24815(16) 0.22831(12) 0.0168(3) Uani 1 1 d . . . . .
H1 H 1.0637 0.1773 0.1840 0.020 Uiso 1 1 calc R U . . .
C2 C 1.0323(2) 0.24356(18) 0.32186(12) 0.0203(3) Uani 1 1 d . . . . .
H2 H 1.1207 0.1695 0.3394 0.024 Uiso 1 1 calc R U . . .
C3 C 0.7894(2) 0.44688(16) 0.26571(11) 0.0145(3) Uani 1 1 d . . . . .
H3 H 0.7020 0.5212 0.2476 0.017 Uiso 1 1 calc R U . . .
C4 C 0.8206(2) 0.44135(16) 0.36101(11) 0.0158(3) Uani 1 1 d . . . . .
C5 C 0.7199(2) 0.54459(17) 0.43345(12) 0.0190(3) Uani 1 1 d . . . . .
H5 H 0.7448 0.5332 0.4971 0.023 Uiso 1 1 calc R U . . .
C6 C 0.5953(2) 0.65375(17) 0.41607(12) 0.0190(3) Uani 1 1 d . . . . .
H6 H 0.5755 0.6645 0.3514 0.023 Uiso 1 1 calc R U . . .
C7 C 0.4854(2) 0.75888(17) 0.48517(11) 0.0171(3) Uani 1 1 d . . . . .
C8 C 0.4943(2) 0.75442(18) 0.58336(12) 0.0205(3) Uani 1 1 d . . . . .
H8 H 0.5765 0.6819 0.6073 0.025 Uiso 1 1 calc R U . . .
C9 C 0.3844(2) 0.85482(18) 0.64618(12) 0.0201(3) Uani 1 1 d . . . . .
H9 H 0.3909 0.8488 0.7129 0.024 Uiso 1 1 calc R U . . .
C10 C 0.2638(2) 0.96508(17) 0.61348(11) 0.0166(3) Uani 1 1 d . . . . .
C11 C 0.2553(3) 0.96998(19) 0.51543(12) 0.0237(4) Uani 1 1 d . . . . .
H11 H 0.1746 1.0434 0.4913 0.028 Uiso 1 1 calc R U . . .
C12 C 0.3638(3) 0.86865(19) 0.45285(12) 0.0249(4) Uani 1 1 d . . . . .
H12 H 0.3553 0.8738 0.3864 0.030 Uiso 1 1 calc R U . . .
C13 C 0.1519(2) 1.06892(17) 0.68363(12) 0.0178(3) Uani 1 1 d . . . . .
H13 H 0.1634 1.0539 0.7493 0.021 Uiso 1 1 calc R U . . .
C14 C 0.0356(2) 1.18227(17) 0.66414(11) 0.0170(3) Uani 1 1 d . . . . .
H14 H 0.0223 1.1972 0.5987 0.020 Uiso 1 1 calc R U . . .
C15 C -0.0737(2) 1.28591(16) 0.73520(11) 0.0146(3) Uani 1 1 d . . . . .
C16 C -0.0704(2) 1.27668(15) 0.83421(11) 0.0130(3) Uani 1 1 d . . . . .
H16 H 0.0050 1.1993 0.8577 0.016 Uiso 1 1 calc R U . . .
C17 C -0.2782(2) 1.47973(15) 0.86163(12) 0.0140(3) Uani 1 1 d . . . . .
H17 H -0.3516 1.5502 0.9039 0.017 Uiso 1 1 calc R U . . .
C18 C -0.2834(2) 1.48740(16) 0.76380(12) 0.0180(3) Uani 1 1 d . . . . .
H18 H -0.3621 1.5635 0.7411 0.022 Uiso 1 1 calc R U . . .
C19 C 0.75451(19) 0.66327(14) 0.04399(10) 0.0090(3) Uani 1 1 d . . . . .
C20 C 0.64634(19) 0.80062(14) 0.08238(10) 0.0089(3) Uani 1 1 d . . . . .
C21 C 0.47963(19) 0.81348(15) 0.14218(11) 0.0111(3) Uani 1 1 d . . . . .
H21 H 0.4354 0.7345 0.1603 0.013 Uiso 1 1 calc R U . . .
C22 C 0.3778(2) 0.94082(15) 0.17536(11) 0.0132(3) Uani 1 1 d . . . . .
H22 H 0.2628 0.9493 0.2143 0.016 Uiso 1 1 calc R U . . .
C23 C 0.44527(19) 1.05634(15) 0.15121(11) 0.0118(3) Uani 1 1 d . . . . .
H23 H 0.3756 1.1438 0.1733 0.014 Uiso 1 1 calc R U . . .
C24 C 0.61478(19) 1.04338(14) 0.09475(10) 0.0095(3) Uani 1 1 d . . . . .
C25 C 0.71408(19) 0.91654(14) 0.05877(10) 0.0091(3) Uani 1 1 d . . . . .
H25 H 0.8276 0.9086 0.0183 0.011 Uiso 1 1 calc R U . . .
C26 C 0.6932(2) 1.16618(15) 0.07601(10) 0.0107(3) Uani 1 1 d . . . . .

loop_
_atom_site_aniso_label
_atom_site_aniso_U_11
_atom_site_aniso_U_22
_atom_site_aniso_U_33
_atom_site_aniso_U_23
_atom_site_aniso_U_13
_atom_site_aniso_U_12
Zn1 0.00952(9) 0.00505(8) 0.01126(9) -0.00168(6) 0.00078(6) -0.00137(6)
O1 0.0145(5) 0.0051(5) 0.0145(5) -0.0007(4) 0.0009(4) -0.0013(4)
O2 0.0108(5) 0.0100(5) 0.0139(5) -0.0024(4) 0.0013(4) -0.0022(4)
O3 0.0118(5) 0.0101(5) 0.0209(6) -0.0025(4) 0.0018(4) -0.0041(4)
O4 0.0142(5) 0.0062(5) 0.0243(6) -0.0018(4) -0.0015(4) -0.0012(4)
N1 0.0115(6) 0.0108(6) 0.0138(6) -0.0001(5) 0.0006(5) -0.0021(5)
N2 0.0217(7) 0.0219(7) 0.0156(7) 0.0006(5) -0.0025(5) -0.0005(6)
N3 0.0100(5) 0.0097(6) 0.0142(6) -0.0019(5) -0.0014(5) -0.0020(5)
N4 0.0227(7) 0.0176(7) 0.0155(7) 0.0014(5) -0.0039(5) -0.0029(6)
C1 0.0160(7) 0.0147(7) 0.0164(7) -0.0005(6) 0.0005(6) 0.0006(6)
C2 0.0196(8) 0.0196(8) 0.0181(8) 0.0011(6) -0.0032(6) 0.0026(6)
C3 0.0152(7) 0.0128(7) 0.0135(7) -0.0010(6) -0.0005(6) -0.0006(6)
C4 0.0168(7) 0.0159(7) 0.0131(7) -0.0013(6) 0.0007(6) -0.0031(6)
C5 0.0238(8) 0.0209(8) 0.0111(7) -0.0027(6) -0.0010(6) -0.0039(7)
C6 0.0238(8) 0.0198(8) 0.0111(7) -0.0034(6) -0.0002(6) -0.0021(6)
C7 0.0208(8) 0.0169(8) 0.0118(7) -0.0031(6) 0.0006(6) -0.0030(6)
C8 0.0263(9) 0.0179(8) 0.0147(8) -0.0012(6) -0.0046(6) 0.0013(7)
C9 0.0265(9) 0.0215(8) 0.0104(7) -0.0032(6) -0.0033(6) -0.0011(7)
C10 0.0186(7) 0.0161(7) 0.0136(7) -0.0030(6) 0.0011(6) -0.0036(6)
C11 0.0288(9) 0.0222(9) 0.0148(8) -0.0011(6) -0.0033(7) 0.0046(7)
C12 0.0323(10) 0.0266(9) 0.0106(7) -0.0024(7) -0.0031(7) 0.0035(7)
C13 0.0203(8) 0.0192(8) 0.0129(7) -0.0039(6) -0.0005(6) -0.0038(6)
C14 0.0191(7) 0.0188(8) 0.0127(7) -0.0029(6) -0.0002(6) -0.0049(6)
C15 0.0140(7) 0.0132(7) 0.0160(7) -0.0014(6) -0.0005(6) -0.0036(6)
C16 0.0103(6) 0.0118(7) 0.0161(7) -0.0017(5) -0.0020(5) -0.0011(5)
C17 0.0142(7) 0.0095(7) 0.0182(7) -0.0027(5) -0.0037(6) -0.0014(5)
C18 0.0214(8) 0.0125(7) 0.0192(8) 0.0023(6) -0.0065(6) 0.0000(6)
C19 0.0095(6) 0.0069(6) 0.0107(6) -0.0009(5) -0.0028(5) -0.0010(5)
C20 0.0101(6) 0.0064(6) 0.0099(6) -0.0010(5) -0.0016(5) -0.0013(5)
C21 0.0121(7) 0.0083(6) 0.0130(7) 0.0003(5) -0.0008(5) -0.0036(5)
C22 0.0116(7) 0.0105(7) 0.0158(7) -0.0017(5) 0.0014(5) -0.0021(5)
C23 0.0110(6) 0.0077(6) 0.0153(7) -0.0020(5) -0.0011(5) 0.0000(5)
C24 0.0109(6) 0.0072(6) 0.0110(6) -0.0002(5) -0.0033(5) -0.0024(5)
C25 0.0095(6) 0.0074(6) 0.0103(6) 0.0003(5) -0.0015(5) -0.0019(5)
C26 0.0128(7) 0.0080(6) 0.0113(6) -0.0003(5) -0.0019(5) -0.0030(5)

loop_
_atom_type_symbol
_atom_type_description
_atom_type_scat_dispersion_real
_atom_type_scat_dispersion_imag
_atom_type_scat_source
C C 0.0033 0.0016 'International Tables Vol C Tables 4.2.6.8 and 6.1.1.4'
H H 0.0000 0.0000 'International Tables Vol C Tables 4.2.6.8 and 6.1.1.4'
N N 0.0061 0.0033 'International Tables Vol C Tables 4.2.6.8 and 6.1.1.4'
O O 0.0106 0.0060 'International Tables Vol C Tables 4.2.6.8 and 6.1.1.4'
Zn Zn 0.2839 1.4301 'International Tables Vol C Tables 4.2.6.8 and 6.1.1.4'

loop_
_geom_angle_atom_site_label_1
_geom_angle_atom_site_label_2
_geom_angle_atom_site_label_3
_geom_angle
_geom_angle_site_symmetry_1
_geom_angle_site_symmetry_3
_geom_angle_publ_flag
O1 Zn1 O2 113.96(4) . 2_765 ?
O1 Zn1 O3 153.09(4) . 1_545 ?
O2 Zn1 O3 92.55(4) 2_765 1_545 ?
O1 Zn1 N3 95.41(5) . 1_644 ?
O2 Zn1 N3 90.28(4) 2_765 1_644 ?
O3 Zn1 N3 88.72(5) 1_545 1_644 ?
O1 Zn1 N1 87.65(5) . . ?
O2 Zn1 N1 83.46(4) 2_765 . ?
O3 Zn1 N1 91.02(5) 1_545 . ?
N3 Zn1 N1 173.71(5) 1_644 . ?
O1 Zn1 O4 92.75(4) . 1_545 ?
O2 Zn1 O4 151.66(4) 2_765 1_545 ?
O3 Zn1 O4 60.34(4) 1_545 1_545 ?
N3 Zn1 O4 96.73(5) 1_644 1_545 ?
N1 Zn1 O4 88.59(5) . 1_545 ?
O1 Zn1 C26 122.86(5) . 1_545 ?
O2 Zn1 C26 122.37(4) 2_765 1_545 ?
O3 Zn1 C26 30.23(4) 1_545 1_545 ?
N3 Zn1 C26 93.23(5) 1_644 1_545 ?
N1 Zn1 C26 89.69(5) . 1_545 ?
O4 Zn1 C26 30.11(4) 1_545 1_545 ?
C19 O1 Zn1 123.82(9) . . ?
C19 O2 Zn1 145.89(10) . 2_765 ?
C26 O3 Zn1 90.66(9) . 1_565 ?
C26 O4 Zn1 87.63(9) . 1_565 ?
C3 N1 C1 116.86(14) . . ?
C3 N1 Zn1 122.62(10) . . ?
C1 N1 Zn1 120.47(10) . . ?
C2 N2 C4 116.49(14) . . ?
C17 N3 C16 117.27(13) . . ?
C17 N3 Zn1 119.74(10) . 1_466 ?
C16 N3 Zn1 122.98(10) . 1_466 ?
C18 N4 C15 116.57(14) . . ?
N1 C1 C2 120.60(15) . . ?
N1 C1 H1 119.7 . . ?
C2 C1 H1 119.7 . . ?
N2 C2 C1 123.13(15) . . ?
N2 C2 H2 118.4 . . ?
C1 C2 H2 118.4 . . ?
N1 C3 C4 122.61(14) . . ?
N1 C3 H3 118.7 . . ?
C4 C3 H3 118.7 . . ?
N2 C4 C3 120.28(14) . . ?
N2 C4 C5 117.66(15) . . ?
C3 C4 C5 122.06(15) . . ?
C6 C5 C4 124.41(15) . . ?
C6 C5 H5 117.8 . . ?
C4 C5 H5 117.8 . . ?
C5 C6 C7 127.55(15) . . ?
C5 C6 H6 116.2 . . ?
C7 C6 H6 116.2 . . ?
C8 C7 C12 117.67(15) . . ?
C8 C7 C6 122.92(15) . . ?
C12 C7 C6 119.41(15) . . ?
C9 C8 C7 120.67(16) . . ?
C9 C8 H8 119.7 . . ?
C7 C8 H8 119.7 . . ?
C8 C9 C10 121.50(15) . . ?
C8 C9 H9 119.3 . . ?
C10 C9 H9 119.3 . . ?
C11 C10 C9 117.88(15) . . ?
C11 C10 C13 123.24(15) . . ?
C9 C10 C13 118.89(15) . . ?
C12 C11 C10 120.59(16) . . ?
C12 C11 H11 119.7 . . ?
C10 C11 H11 119.7 . . ?
C11 C12 C7 121.69(16) . . ?
C11 C12 H12 119.2 . . ?
C7 C12 H12 119.2 . . ?
C14 C13 C10 126.50(15) . . ?
C14 C13 H13 116.8 . . ?
C10 C13 H13 116.8 . . ?
C13 C14 C15 125.73(15) . . ?
C13 C14 H14 117.1 . . ?
C15 C14 H14 117.1 . . ?
N4 C15 C16 120.38(14) . . ?
N4 C15 C14 116.06(14) . . ?
C16 C15 C14 123.55(14) . . ?
N3 C16 C15 122.09(14) . . ?
N3 C16 H16 119.0 . . ?
C15 C16 H16 119.0 . . ?
N3 C17 C18 120.47(14) . . ?
N3 C17 H17 119.8 . . ?
C18 C17 H17 119.8 . . ?
N4 C18 C17 123.19(15) . . ?
N4 C18 H18 118.4 . . ?
C17 C18 H18 118.4 . . ?
O2 C19 O1 124.63(13) . . ?
O2 C19 C20 118.45(13) . . ?
O1 C19 C20 116.90(12) . . ?
C21 C20 C25 119.60(13) . . ?
C21 C20 C19 120.62(13) . . ?
C25 C20 C19 119.78(12) . . ?
C22 C21 C20 120.51(13) . . ?
C22 C21 H21 119.7 . . ?
C20 C21 H21 119.7 . . ?
C21 C22 C23 119.73(14) . . ?
C21 C22 H22 120.1 . . ?
C23 C22 H22 120.1 . . ?
C24 C23 C22 119.96(13) . . ?
C24 C23 H23 120.0 . . ?
C22 C23 H23 120.0 . . ?
C25 C24 C23 120.29(13) . . ?
C25 C24 C26 119.93(13) . . ?
C23 C24 C26 119.74(13) . . ?
C24 C25 C20 119.82(13) . . ?
C24 C25 H25 120.1 . . ?
C20 C25 H25 120.1 . . ?
O4 C26 O3 121.36(13) . . ?
O4 C26 C24 119.73(13) . . ?
O3 C26 C24 118.86(13) . . ?
O4 C26 Zn1 62.25(8) . 1_565 ?
O3 C26 Zn1 59.11(7) . 1_565 ?
C24 C26 Zn1 176.86(11) . 1_565 ?

loop_
_geom_bond_atom_site_label_1
_geom_bond_atom_site_label_2
_geom_bond_distance
_geom_bond_site_symmetry_2
_geom_bond_publ_flag
Zn1 O1 2.0244(10) . ?
Zn1 O2 2.0502(10) 2_765 ?
Zn1 O3 2.1540(11) 1_545 ?
Zn1 N3 2.1640(13) 1_644 ?
Zn1 N1 2.1874(13) . ?
Zn1 O4 2.2232(11) 1_545 ?
Zn1 C26 2.5099(14) 1_545 ?
O1 C19 1.2682(17) . ?
O2 C19 1.2518(17) . ?
O2 Zn1 2.0502(10) 2_765 ?
O3 C26 1.2636(18) . ?
O3 Zn1 2.1540(11) 1_565 ?
O4 C26 1.2603(18) . ?
O4 Zn1 2.2232(11) 1_565 ?
N1 C3 1.3316(19) . ?
N1 C1 1.345(2) . ?
N2 C2 1.338(2) . ?
N2 C4 1.346(2) . ?
N3 C17 1.3399(19) . ?
N3 C16 1.3416(19) . ?
N3 Zn1 2.1639(13) 1_466 ?
N4 C18 1.336(2) . ?
N4 C15 1.352(2) . ?
C1 C2 1.386(2) . ?
C1 H1 0.9500 . ?
C2 H2 0.9500 . ?
C3 C4 1.405(2) . ?
C3 H3 0.9500 . ?
C4 C5 1.464(2) . ?
C5 C6 1.336(2) . ?
C5 H5 0.9500 . ?
C6 C7 1.466(2) . ?
C6 H6 0.9500 . ?
C7 C8 1.397(2) . ?
C7 C12 1.402(2) . ?
C8 C9 1.387(2) . ?
C8 H8 0.9500 . ?
C9 C10 1.402(2) . ?
C9 H9 0.9500 . ?
C10 C11 1.394(2) . ?
C10 C13 1.472(2) . ?
C11 C12 1.387(2) . ?
C11 H11 0.9500 . ?
C12 H12 0.9500 . ?
C13 C14 1.338(2) . ?
C13 H13 0.9500 . ?
C14 C15 1.472(2) . ?
C14 H14 0.9500 . ?
C15 C16 1.400(2) . ?
C16 H16 0.9500 . ?
C17 C18 1.386(2) . ?
C17 H17 0.9500 . ?
C18 H18 0.9500 . ?
C19 C20 1.5043(19) . ?
C20 C21 1.396(2) . ?
C20 C25 1.3996(19) . ?
C21 C22 1.389(2) . ?
C21 H21 0.9500 . ?
C22 C23 1.396(2) . ?
C22 H22 0.9500 . ?
C23 C24 1.393(2) . ?
C23 H23 0.9500 . ?
C24 C25 1.3902(19) . ?
C24 C26 1.502(2) . ?
C25 H25 0.9500 . ?
C26 Zn1 2.5099(14) 1_565 ?

loop_
_geom_hbond_atom_site_label_D
_geom_hbond_atom_site_label_H
_geom_hbond_atom_site_label_A
_geom_hbond_distance_DH
_geom_hbond_distance_HA
_geom_hbond_distance_DA
_geom_hbond_angle_DHA
_geom_hbond_site_symmetry_A
C3 H3 O1 0.95 2.41 2.9776(19) 118.3 .
C17 H17 O1 0.95 2.57 3.1524(19) 119.8 1_466
C17 H17 O4 0.95 2.21 2.9909(19) 138.3 2_586

loop_
_geom_torsion_atom_site_label_1
_geom_torsion_atom_site_label_2
_geom_torsion_atom_site_label_3
_geom_torsion_atom_site_label_4
_geom_torsion
_geom_torsion_site_symmetry_1
_geom_torsion_site_symmetry_2
_geom_torsion_site_symmetry_3
_geom_torsion_site_symmetry_4
_geom_torsion_publ_flag
C3 N1 C1 C2 -1.3(2) . . . . ?
Zn1 N1 C1 C2 176.34(12) . . . . ?
C4 N2 C2 C1 0.2(3) . . . . ?
N1 C1 C2 N2 1.0(3) . . . . ?
C1 N1 C3 C4 0.3(2) . . . . ?
Zn1 N1 C3 C4 -177.22(11) . . . . ?
C2 N2 C4 C3 -1.1(2) . . . . ?
C2 N2 C4 C5 178.33(15) . . . . ?
N1 C3 C4 N2 0.9(2) . . . . ?
N1 C3 C4 C5 -178.53(15) . . . . ?
N2 C4 C5 C6 178.46(17) . . . . ?
C3 C4 C5 C6 -2.1(3) . . . . ?
C4 C5 C6 C7 178.00(16) . . . . ?
C5 C6 C7 C8 -2.4(3) . . . . ?
C5 C6 C7 C12 178.38(18) . . . . ?
C12 C7 C8 C9 0.8(3) . . . . ?
C6 C7 C8 C9 -178.45(17) . . . . ?
C7 C8 C9 C10 -1.3(3) . . . . ?
C8 C9 C10 C11 1.0(3) . . . . ?
C8 C9 C10 C13 -179.47(16) . . . . ?
C9 C10 C11 C12 -0.2(3) . . . . ?
C13 C10 C11 C12 -179.70(17) . . . . ?
C10 C11 C12 C7 -0.3(3) . . . . ?
C8 C7 C12 C11 0.0(3) . . . . ?
C6 C7 C12 C11 179.28(18) . . . . ?
C11 C10 C13 C14 -3.1(3) . . . . ?
C9 C10 C13 C14 177.40(17) . . . . ?
C10 C13 C14 C15 -179.22(16) . . . . ?
C18 N4 C15 C16 0.6(2) . . . . ?
C18 N4 C15 C14 179.72(15) . . . . ?
C13 C14 C15 N4 179.98(16) . . . . ?
C13 C14 C15 C16 -0.9(3) . . . . ?
C17 N3 C16 C15 1.5(2) . . . . ?
Zn1 N3 C16 C15 -178.16(11) 1_466 . . . ?
N4 C15 C16 N3 -1.7(2) . . . . ?
C14 C15 C16 N3 179.31(14) . . . . ?
C16 N3 C17 C18 -0.3(2) . . . . ?
Zn1 N3 C17 C18 179.29(12) 1_466 . . . ?
C15 N4 C18 C17 0.5(2) . . . . ?
N3 C17 C18 N4 -0.7(3) . . . . ?
Zn1 O2 C19 O1 -86.0(2) 2_765 . . . ?
Zn1 O2 C19 C20 95.47(19) 2_765 . . . ?
Zn1 O1 C19 O2 9.0(2) . . . . ?
Zn1 O1 C19 C20 -172.45(9) . . . . ?
O2 C19 C20 C21 169.53(14) . . . . ?
O1 C19 C20 C21 -9.1(2) . . . . ?
O2 C19 C20 C25 -11.1(2) . . . . ?
O1 C19 C20 C25 170.25(13) . . . . ?
C25 C20 C21 C22 2.4(2) . . . . ?
C19 C20 C21 C22 -178.22(13) . . . . ?
C20 C21 C22 C23 -2.0(2) . . . . ?
C21 C22 C23 C24 -0.6(2) . . . . ?
C22 C23 C24 C25 2.8(2) . . . . ?
C22 C23 C24 C26 -174.80(14) . . . . ?
C23 C24 C25 C20 -2.4(2) . . . . ?
C26 C24 C25 C20 175.18(13) . . . . ?
C21 C20 C25 C24 -0.2(2) . . . . ?
C19 C20 C25 C24 -179.55(13) . . . . ?
Zn1 O4 C26 O3 -0.29(14) 1_565 . . . ?
Zn1 O4 C26 C24 177.22(12) 1_565 . . . ?
Zn1 O3 C26 O4 0.30(15) 1_565 . . . ?
Zn1 O3 C26 C24 -177.23(12) 1_565 . . . ?
C25 C24 C26 O4 168.93(14) . . . . ?
C23 C24 C26 O4 -13.4(2) . . . . ?
C25 C24 C26 O3 -13.5(2) . . . . ?
C23 C24 C26 O3 164.12(14) . . . . ?
